data_4037421
loop_
_publ_author_name
'Yamada, Shinji'
'Yamamoto, Natsuo'
'Takamori, Eri'

_publ_section_title
;
 Synthesis of Molecular Seesaw Balances and the Evaluation of
 Pyridinium-\p Interactions.
;
_journal_issue 23
_journal_name_full 'The Journal of organic chemistry'
_journal_page_first 11819
_journal_page_last 11830
_journal_paper_doi 10.1021/acs.joc.6b02295
_journal_volume 81
_journal_year 2016
_chemical_absolute_configuration 'CHOOSE rm ad rmad syn or unk'
_chemical_formula_moiety 'C21 H17 N'
_chemical_formula_sum 'C21 H17 N'
_chemical_formula_weight 283.37
_space_group_crystal_system orthorhombic
_space_group_IT_number 29
_space_group_name_Hall 'P 2c -2ac'
_space_group_name_H-M_alt 'P c a 21'
_atom_sites_solution_hydrogens geom
_atom_sites_solution_primary direct
_atom_sites_solution_secondary difmap
_cell_angle_alpha 90.0000
_cell_angle_beta 90.0000
_cell_angle_gamma 90.0000
_cell_formula_units_Z 4
_cell_length_a 20.9818(3)
_cell_length_b 8.85852(10)
_cell_length_c 8.04013(10)
_cell_measurement_reflns_used 4677
_cell_measurement_temperature 123
_cell_measurement_theta_max 68.15
_cell_measurement_theta_min 4.21
_cell_volume 1494.40(3)
_computing_cell_refinement 'RAPID AUTO'
_computing_data_collection 'RAPID AUTO (Rigaku, ????)'
_computing_data_reduction 'RAPID AUTO'
_computing_molecular_graphics 'CrystalStructure 4.2'
_computing_publication_material 'CrystalStructure 4.2 (Rigaku, 2015)'
_computing_structure_refinement 'SHELXL97 (Sheldrick, 2008)'
_computing_structure_solution 'SHELXS97 (Sheldrick, 2008)'
_diffrn_ambient_temperature 123
_diffrn_detector_area_resol_mean 10.000
_diffrn_measured_fraction_theta_full 1.000
_diffrn_measured_fraction_theta_max 1.000
_diffrn_measurement_device_type 'Rigaku R-AXIS RAPID'
_diffrn_measurement_method \w
_diffrn_radiation_type 'Cu K\a'
_diffrn_radiation_wavelength 1.54187
_diffrn_reflns_av_R_equivalents 0.0373
_diffrn_reflns_Laue_measured_fraction_full 0.000
_diffrn_reflns_Laue_measured_fraction_max 0.000
_diffrn_reflns_limit_h_max 25
_diffrn_reflns_limit_h_min -25
_diffrn_reflns_limit_k_max 10
_diffrn_reflns_limit_k_min -10
_diffrn_reflns_limit_l_max 9
_diffrn_reflns_limit_l_min -9
_diffrn_reflns_number 14904
_diffrn_reflns_point_group_measured_fraction_full 0.000
_diffrn_reflns_point_group_measured_fraction_max 0.000
_diffrn_reflns_theta_full 68.170
_diffrn_reflns_theta_max 68.170
_diffrn_reflns_theta_min 4.214
_diffrn_standards_number 0
_exptl_absorpt_coefficient_mu 0.555
_exptl_absorpt_correction_type none
_exptl_crystal_colour colorless
_exptl_crystal_density_diffrn 1.259
_exptl_crystal_density_method 'not measured'
_exptl_crystal_description prism
_exptl_crystal_F_000 600.00
_exptl_crystal_size_max 0.400
_exptl_crystal_size_mid 0.300
_exptl_crystal_size_min 0.100
_refine_diff_density_max 0.17
_refine_diff_density_min -0.12
_refine_ls_abs_structure_details 'Flack, H. D. (1983), Acta Cryst. A39, 876-881.  1230 Friedel Pairs'
_refine_ls_abs_structure_Flack 1.0(7)
_refine_ls_extinction_method none
_refine_ls_goodness_of_fit_ref 1.051
_refine_ls_hydrogen_treatment constr
_refine_ls_number_parameters 199
_refine_ls_number_reflns 2705
_refine_ls_number_restraints 1
_refine_ls_R_factor_all 0.0358
_refine_ls_R_factor_gt 0.0328
_refine_ls_shift/su_max 0.000
_refine_ls_structure_factor_coef Fsqd
_refine_ls_weighting_details 'w = 1/[\s^2^(Fo^2^)+(0.0540P)^2^+0.1033P] where P=(Fo^2^+2Fc^2^)/3'
_refine_ls_weighting_scheme calc
_refine_ls_wR_factor_gt 0.0862
_refine_ls_wR_factor_ref 0.0896
_reflns_number_gt 2527
_reflns_number_total 2705
_reflns_threshold_expression F^2^>2.0\s(F^2^)
_cod_data_source_file jo6b02295_si_002.cif
_cod_data_source_block Compd-1
_cod_database_code 4037421

loop_
_space_group_symop_id
_space_group_symop_operation_xyz
1 +X,+Y,+Z
2 -X,-Y,1/2+Z
3 1/2-X,+Y,1/2+Z
4 1/2+X,-Y,+Z

loop_
_atom_site_label
_atom_site_type_symbol
_atom_site_fract_x
_atom_site_fract_y
_atom_site_fract_z
_atom_site_U_iso_or_equiv
_atom_site_adp_type
_atom_site_occupancy
_atom_site_symmetry_multiplicity
_atom_site_calc_flag
_atom_site_refinement_flags
N1 N 0.56335(7) 0.20165(15) 0.24618(19) 0.0417(3) Uani 1 1 d .
C1 C 0.50483(8) 0.1545(2) 0.2989(3) 0.0481(5) Uani 1 1 d .
H1 H 0.4877 0.0642 0.2536 0.058 Uiso 1 1 calc R
C2 C 0.46959(8) 0.2322(2) 0.4148(3) 0.0541(5) Uani 1 1 d .
H2 H 0.4291 0.1954 0.4488 0.065 Uiso 1 1 calc R
C3 C 0.49370(8) 0.3648(2) 0.4817(2) 0.0463(4) Uani 1 1 d .
H3 H 0.4698 0.4198 0.5617 0.056 Uiso 1 1 calc R
C4 C 0.55273(7) 0.41606(18) 0.4312(2) 0.0349(4) Uani 1 1 d .
C5 C 0.58440(8) 0.55497(19) 0.5019(2) 0.0384(4) Uani 1 1 d .
H5 H 0.5505 0.6230 0.5468 0.046 Uiso 1 1 calc R
C6 C 0.61981(8) 0.63861(17) 0.3665(2) 0.0372(4) Uani 1 1 d .
C7 C 0.62190(10) 0.79526(19) 0.3562(3) 0.0523(5) Uani 1 1 d .
H7 H 0.5985 0.8547 0.4334 0.063 Uiso 1 1 calc R
C8 C 0.65788(11) 0.8649(2) 0.2343(3) 0.0598(6) Uani 1 1 d .
H8 H 0.6600 0.9719 0.2292 0.072 Uiso 1 1 calc R
C9 C 0.69059(10) 0.7786(2) 0.1205(3) 0.0551(5) Uani 1 1 d .
H9 H 0.7152 0.8268 0.0367 0.066 Uiso 1 1 calc R
C10 C 0.68822(7) 0.62289(18) 0.1261(2) 0.0370(4) Uani 1 1 d .
H10 H 0.7103 0.5643 0.0456 0.044 Uiso 1 1 calc R
C11 C 0.65356(7) 0.55350(16) 0.2496(2) 0.0329(3) Uani 1 1 d .
C12 C 0.65247(7) 0.38291(15) 0.26544(19) 0.0286(3) Uani 1 1 d .
H12 H 0.6633 0.3382 0.1548 0.034 Uiso 1 1 calc R
C13 C 0.58643(7) 0.33085(17) 0.31375(19) 0.0305(3) Uani 1 1 d .
C14 C 0.70396(7) 0.32869(17) 0.3964(2) 0.0310(3) Uani 1 1 d .
H14A H 0.7316 0.2527 0.3420 0.037 Uiso 1 1 calc R
H14B H 0.7312 0.4162 0.4252 0.037 Uiso 1 1 calc R
C15 C 0.67884(7) 0.26145(17) 0.55585(19) 0.0309(3) Uani 1 1 d .
C16 C 0.68992(7) 0.10960(17) 0.5877(2) 0.0351(4) Uani 1 1 d .
H16 H 0.7136 0.0517 0.5098 0.042 Uiso 1 1 calc R
C17 C 0.66711(8) 0.0406(2) 0.7308(2) 0.0421(4) Uani 1 1 d .
H17 H 0.6754 -0.0633 0.7505 0.051 Uiso 1 1 calc R
C18 C 0.63222(8) 0.1237(2) 0.8447(2) 0.0444(4) Uani 1 1 d .
H18 H 0.6161 0.0773 0.9425 0.053 Uiso 1 1 calc R
C19 C 0.62118(7) 0.2749(2) 0.8144(2) 0.0414(4) Uani 1 1 d .
H19 H 0.5972 0.3316 0.8928 0.050 Uiso 1 1 calc R
C20 C 0.64409(7) 0.34683(19) 0.6725(2) 0.0334(4) Uani 1 1 d .
C21 C 0.63140(8) 0.51367(19) 0.6486(2) 0.0393(4) Uani 1 1 d .
H21A H 0.6726 0.5650 0.6284 0.047 Uiso 1 1 calc R
H21B H 0.6137 0.5546 0.7534 0.047 Uiso 1 1 calc R

loop_
_atom_site_aniso_label
_atom_site_aniso_U_11
_atom_site_aniso_U_22
_atom_site_aniso_U_33
_atom_site_aniso_U_23
_atom_site_aniso_U_13
_atom_site_aniso_U_12
N1 0.0445(8) 0.0455(8) 0.0352(8) 0.0047(7) -0.0082(7) -0.0046(6)
C1 0.0428(10) 0.0518(10) 0.0498(12) 0.0122(9) -0.0150(9) -0.0132(8)
C2 0.0271(9) 0.0816(13) 0.0536(12) 0.0262(11) -0.0035(8) -0.0080(8)
C3 0.0304(8) 0.0752(12) 0.0335(9) 0.0105(9) 0.0021(7) 0.0135(8)
C4 0.0300(8) 0.0495(9) 0.0254(8) 0.0039(7) -0.0031(7) 0.0105(7)
C5 0.0376(9) 0.0482(10) 0.0296(9) -0.0067(7) -0.0009(7) 0.0181(7)
C6 0.0421(9) 0.0382(8) 0.0312(9) -0.0045(7) -0.0106(7) 0.0093(7)
C7 0.0749(13) 0.0375(9) 0.0446(12) -0.0092(8) -0.0237(10) 0.0124(9)
C8 0.0916(15) 0.0319(8) 0.0559(13) 0.0034(9) -0.0280(12) -0.0060(10)
C9 0.0615(12) 0.0540(11) 0.0498(12) 0.0167(10) -0.0174(10) -0.0184(9)
C10 0.0365(8) 0.0418(9) 0.0328(9) 0.0056(7) -0.0046(7) -0.0061(6)
C11 0.0318(8) 0.0349(8) 0.0319(8) 0.0008(7) -0.0078(7) 0.0030(6)
C12 0.0301(7) 0.0322(7) 0.0236(8) -0.0014(6) 0.0010(6) 0.0035(6)
C13 0.0289(7) 0.0370(8) 0.0256(8) 0.0037(6) -0.0027(7) 0.0026(6)
C14 0.0259(7) 0.0386(8) 0.0285(8) -0.0006(7) 0.0007(6) 0.0052(6)
C15 0.0246(7) 0.0419(8) 0.0262(8) -0.0020(7) -0.0055(6) 0.0005(6)
C16 0.0320(8) 0.0412(8) 0.0321(9) -0.0023(7) -0.0057(7) 0.0011(6)
C17 0.0424(9) 0.0469(9) 0.0371(10) 0.0060(8) -0.0102(8) -0.0067(7)
C18 0.0384(9) 0.0626(11) 0.0323(10) 0.0102(8) -0.0034(8) -0.0095(8)
C19 0.0313(8) 0.0661(11) 0.0266(8) -0.0035(8) -0.0023(7) 0.0029(7)
C20 0.0277(8) 0.0483(9) 0.0240(8) -0.0032(7) -0.0050(6) 0.0037(6)
C21 0.0410(9) 0.0501(10) 0.0268(9) -0.0088(7) -0.0022(7) 0.0097(7)

loop_
_atom_type_symbol
_atom_type_description
_atom_type_scat_dispersion_real
_atom_type_scat_dispersion_imag
_atom_type_scat_source
C C 0.0181 0.0091
;
International Tables for Crystallography
(Vol. C, Tables 4.2.6.8 and 6.1.1.4)
;
H H 0.0000 0.0000
;
International Tables for Crystallography
(Vol. C, Table 6.1.1.4)
;
N N 0.0311 0.0180
;
International Tables for Crystallography
(Vol. C, Tables 4.2.6.8 and 6.1.1.4)
;

loop_
_geom_angle_atom_site_label_1
_geom_angle_atom_site_label_2
_geom_angle_atom_site_label_3
_geom_angle
C13 N1 C1 117.06(16)
N1 C1 C2 122.81(17)
N1 C1 H1 118.6
C2 C1 H1 118.6
C1 C2 C3 119.38(16)
C1 C2 H2 120.3
C3 C2 H2 120.3
C4 C3 C2 119.46(18)
C4 C3 H3 120.3
C2 C3 H3 120.3
C3 C4 C13 118.29(16)
C3 C4 C5 123.55(16)
C13 C4 C5 118.09(14)
C4 C5 C6 110.15(13)
C4 C5 C21 111.53(13)
C6 C5 C21 110.14(13)
C4 C5 H5 108.3
C6 C5 H5 108.3
C21 C5 H5 108.3
C7 C6 C11 118.86(17)
C7 C6 C5 123.15(16)
C11 C6 C5 117.95(14)
C8 C7 C6 120.29(19)
C8 C7 H7 119.9
C6 C7 H7 119.9
C9 C8 C7 119.72(17)
C9 C8 H8 120.1
C7 C8 H8 120.1
C8 C9 C10 121.03(19)
C8 C9 H9 119.5
C10 C9 H9 119.5
C11 C10 C9 119.27(17)
C11 C10 H10 120.4
C9 C10 H10 120.4
C10 C11 C6 120.80(14)
C10 C11 C12 120.90(14)
C6 C11 C12 118.28(15)
C13 C12 C11 109.84(12)
C13 C12 C14 111.23(12)
C11 C12 C14 110.35(12)
C13 C12 H12 108.5
C11 C12 H12 108.5
C14 C12 H12 108.5
N1 C13 C4 123.00(14)
N1 C13 C12 118.81(14)
C4 C13 C12 118.16(13)
C15 C14 C12 116.53(12)
C15 C14 H14A 108.2
C12 C14 H14A 108.2
C15 C14 H14B 108.2
C12 C14 H14B 108.2
H14A C14 H14B 107.3
C16 C15 C20 118.96(15)
C16 C15 C14 118.72(14)
C20 C15 C14 122.32(14)
C17 C16 C15 121.44(15)
C17 C16 H16 119.3
C15 C16 H16 119.3
C18 C17 C16 119.75(16)
C18 C17 H17 120.1
C16 C17 H17 120.1
C19 C18 C17 119.20(16)
C19 C18 H18 120.4
C17 C18 H18 120.4
C18 C19 C20 122.04(16)
C18 C19 H19 119.0
C20 C19 H19 119.0
C19 C20 C15 118.60(16)
C19 C20 C21 119.32(15)
C15 C20 C21 122.08(15)
C20 C21 C5 115.48(13)
C20 C21 H21A 108.4
C5 C21 H21A 108.4
C20 C21 H21B 108.4
C5 C21 H21B 108.4
H21A C21 H21B 107.5

loop_
_geom_bond_atom_site_label_1
_geom_bond_atom_site_label_2
_geom_bond_distance
N1 C13 1.356(2)
N1 C1 1.365(2)
C1 C2 1.374(3)
C1 H1 0.9500
C2 C3 1.388(3)
C2 H2 0.9500
C3 C4 1.380(2)
C3 H3 0.9500
C4 C13 1.401(2)
C4 C5 1.510(2)
C5 C6 1.512(2)
C5 C21 1.580(2)
C5 H5 1.0000
C6 C7 1.391(2)
C6 C11 1.397(2)
C7 C8 1.383(3)
C7 H7 0.9500
C8 C9 1.376(3)
C8 H8 0.9500
C9 C10 1.381(2)
C9 H9 0.9500
C10 C11 1.376(2)
C10 H10 0.9500
C11 C12 1.5167(19)
C12 C13 1.511(2)
C12 C14 1.583(2)
C12 H12 1.0000
C14 C15 1.509(2)
C14 H14A 0.9900
C14 H14B 0.9900
C15 C16 1.389(2)
C15 C20 1.408(2)
C16 C17 1.388(2)
C16 H16 0.9500
C17 C18 1.385(3)
C17 H17 0.9500
C18 C19 1.381(2)
C18 H18 0.9500
C19 C20 1.392(2)
C19 H19 0.9500
C20 C21 1.514(2)
C21 H21A 0.9900
C21 H21B 0.9900

loop_
_geom_torsion_atom_site_label_1
_geom_torsion_atom_site_label_2
_geom_torsion_atom_site_label_3
_geom_torsion_atom_site_label_4
_geom_torsion
C13 N1 C1 C2 0.2(3)
N1 C1 C2 C3 0.3(3)
C1 C2 C3 C4 -0.2(3)
C2 C3 C4 C13 -0.3(2)
C2 C3 C4 C5 -177.19(16)
C3 C4 C5 C6 -142.84(16)
C13 C4 C5 C6 40.27(18)
C3 C4 C5 C21 94.54(18)
C13 C4 C5 C21 -82.34(17)
C4 C5 C6 C7 141.66(16)
C21 C5 C6 C7 -94.90(19)
C4 C5 C6 C11 -40.42(19)
C21 C5 C6 C11 83.02(17)
C11 C6 C7 C8 -1.3(3)
C5 C6 C7 C8 176.60(17)
C6 C7 C8 C9 1.5(3)
C7 C8 C9 C10 -0.2(3)
C8 C9 C10 C11 -1.3(3)
C9 C10 C11 C6 1.4(2)
C9 C10 C11 C12 -176.87(15)
C7 C6 C11 C10 -0.1(2)
C5 C6 C11 C10 -178.16(13)
C7 C6 C11 C12 178.19(14)
C5 C6 C11 C12 0.2(2)
C10 C11 C12 C13 -141.57(15)
C6 C11 C12 C13 40.10(19)
C10 C11 C12 C14 95.45(17)
C6 C11 C12 C14 -82.88(17)
C1 N1 C13 C4 -0.8(2)
C1 N1 C13 C12 176.92(14)
C3 C4 C13 N1 0.8(2)
C5 C4 C13 N1 177.89(14)
C3 C4 C13 C12 -176.86(14)
C5 C4 C13 C12 0.2(2)
C11 C12 C13 N1 141.95(14)
C14 C12 C13 N1 -95.59(17)
C11 C12 C13 C4 -40.25(18)
C14 C12 C13 C4 82.21(15)
C13 C12 C14 C15 -10.15(17)
C11 C12 C14 C15 112.02(15)
C12 C14 C15 C16 113.75(15)
C12 C14 C15 C20 -65.61(18)
C20 C15 C16 C17 0.5(2)
C14 C15 C16 C17 -178.89(14)
C15 C16 C17 C18 0.3(2)
C16 C17 C18 C19 -0.6(2)
C17 C18 C19 C20 0.0(2)
C18 C19 C20 C15 0.8(2)
C18 C19 C20 C21 -178.76(15)
C16 C15 C20 C19 -1.1(2)
C14 C15 C20 C19 178.31(13)
C16 C15 C20 C21 178.52(14)
C14 C15 C20 C21 -2.1(2)
C19 C20 C21 C5 -111.73(17)
C15 C20 C21 C5 68.69(19)
C4 C5 C21 C20 9.35(19)
C6 C5 C21 C20 -113.28(16)
